data_4081910
loop_
_publ_author_name
'Oh, Hankook'
'Park, Ki-Min'
'Hwang, Hyonseok'
'Oh, Sihyun'
'Lee, Ji Hye'
'Lu, Jia-Sheng'
'Wang, Suning'
'Kang, Youngjin'

_publ_section_title
;
 Effective Alkoxylation of Phosphorescent Heteroleptic Iridium(III)
 Compounds Bearing Fluorinated Bipyridine Ligands
;
_journal_issue 21
_journal_name_full Organometallics
_journal_page_first 6427
_journal_paper_doi 10.1021/om400770h
_journal_volume 32
_journal_year 2013
_chemical_formula_sum 'C38 H42 Ir N5 O10'
_chemical_formula_weight 920.97
_chemical_name_systematic
; 
 ? 
;
_space_group_IT_number 14
_symmetry_cell_setting monoclinic
_symmetry_space_group_name_Hall '-P 2ybc'
_symmetry_space_group_name_H-M 'P 1 21/c 1'
_atom_sites_solution_hydrogens geom
_atom_sites_solution_primary direct
_atom_sites_solution_secondary difmap
_audit_creation_method SHELXL-97
_cell_angle_alpha 90.00
_cell_angle_beta 91.013(6)
_cell_angle_gamma 90.00
_cell_formula_units_Z 4
_cell_length_a 21.683(3)
_cell_length_b 13.9853(17)
_cell_length_c 13.3908(16)
_cell_measurement_reflns_used 9965
_cell_measurement_temperature 100(2)
_cell_measurement_theta_max 23.62
_cell_measurement_theta_min 2.29
_cell_volume 4060.0(9)
_computing_cell_refinement 'Bruker APEX2'
_computing_data_collection 'Bruker APEX2'
_computing_data_reduction 'Bruker APEX2'
_computing_molecular_graphics 'Bruker SHELXTL'
_computing_publication_material 'Bruker SHELXTL'
_computing_structure_refinement 'SHELXL-97 (Sheldrick, 1997)'
_computing_structure_solution 'SHELXS-97 (Sheldrick, 1990)'
_diffrn_ambient_temperature 100(2)
_diffrn_measured_fraction_theta_full 0.991
_diffrn_measured_fraction_theta_max 0.991
_diffrn_measurement_device_type 'Bruker APEX-II CCD'
_diffrn_measurement_method '\f and \w scans'
_diffrn_radiation_monochromator graphite
_diffrn_radiation_source 'fine-focus sealed tube'
_diffrn_radiation_type MoK\a
_diffrn_radiation_wavelength 0.71073
_diffrn_reflns_av_R_equivalents 0.0466
_diffrn_reflns_av_sigmaI/netI 0.0724
_diffrn_reflns_limit_h_max 28
_diffrn_reflns_limit_h_min -28
_diffrn_reflns_limit_k_max 17
_diffrn_reflns_limit_k_min -18
_diffrn_reflns_limit_l_max 17
_diffrn_reflns_limit_l_min -15
_diffrn_reflns_number 38956
_diffrn_reflns_theta_full 28.38
_diffrn_reflns_theta_max 28.38
_diffrn_reflns_theta_min 1.73
_diffrn_standards_number 0
_exptl_absorpt_coefficient_mu 3.348
_exptl_absorpt_correction_T_max 0.9515
_exptl_absorpt_correction_T_min 0.4046
_exptl_absorpt_correction_type multi-scan
_exptl_absorpt_process_details SADABS
_exptl_crystal_colour yellow
_exptl_crystal_density_diffrn 1.507
_exptl_crystal_density_method 'not measured'
_exptl_crystal_description plate
_exptl_crystal_F_000 1848
_exptl_crystal_size_max 0.33
_exptl_crystal_size_mid 0.15
_exptl_crystal_size_min 0.02
_refine_diff_density_max 2.970
_refine_diff_density_min -1.846
_refine_diff_density_rms 0.185
_refine_ls_extinction_method none
_refine_ls_goodness_of_fit_ref 1.269
_refine_ls_hydrogen_treatment constr
_refine_ls_matrix_type full
_refine_ls_number_parameters 500
_refine_ls_number_reflns 10069
_refine_ls_number_restraints 152
_refine_ls_restrained_S_all 1.267
_refine_ls_R_factor_all 0.1027
_refine_ls_R_factor_gt 0.0615
_refine_ls_shift/su_max 0.001
_refine_ls_shift/su_mean 0.000
_refine_ls_structure_factor_coef Fsqd
_refine_ls_weighting_details 'calc w=1/[\s^2^(Fo^2^)+(0.0924P)^2^+0.0000P] where P=(Fo^2^+2Fc^2^)/3'
_refine_ls_weighting_scheme calc
_refine_ls_wR_factor_gt 0.1839
_refine_ls_wR_factor_ref 0.1978
_reflns_number_gt 6153
_reflns_number_total 10069
_reflns_threshold_expression >2sigma(I)
_cod_data_source_file om400770h_si_002.cif
_cod_data_source_block 4
_cod_depositor_comments
;
The following automatic conversions were performed:

'_symmetry_cell_setting' value 'Monoclinic' changed to 'monoclinic'
according to /home/saulius/struct/CIF-dictionaries/cif_core.dic
dictionary named 'cif_core.dic' version 2.4.2 from
2011-04-26.

'_exptl_absorpt_correction_type' value 'Multi-scan'
changed to 'multi-scan' according to
/home/saulius/struct/CIF-dictionaries/cif_core.dic dictionary named
'cif_core.dic' version 2.4.2 from 2011-04-26.

Automatic conversion script
Id: cif_fix_values 1891 2012-01-12 08:04:46Z andrius 
;
_cod_original_sg_symbol_H-M P2(1)/c
_cod_database_code 4081910

loop_
_symmetry_equiv_pos_as_xyz
'x, y, z'
'-x, y+1/2, -z+1/2'
'-x, -y, -z'
'x, -y-1/2, z-1/2'

loop_
_atom_site_label
_atom_site_type_symbol
_atom_site_fract_x
_atom_site_fract_y
_atom_site_fract_z
_atom_site_U_iso_or_equiv
_atom_site_adp_type
_atom_site_occupancy
_atom_site_symmetry_multiplicity
_atom_site_calc_flag
_atom_site_refinement_flags
_atom_site_disorder_assembly
_atom_site_disorder_group
Ir1 Ir 0.652800(15) 0.01573(2) 0.20859(2) 0.03855(14) Uani 1 1 d . . .
O1 O 0.5742(3) 0.0742(4) 0.1312(4) 0.0457(13) Uani 1 1 d . . .
O2 O 0.4721(3) 0.0604(4) 0.1138(5) 0.0562(15) Uani 1 1 d . . .
N1 N 0.6761(3) -0.0794(4) 0.1007(5) 0.0405(15) Uani 1 1 d . . .
N2 N 0.8322(3) -0.1351(5) 0.3464(6) 0.0563(19) Uani 1 1 d . . .
N3 N 0.6375(3) 0.1148(4) 0.3156(4) 0.0418(15) Uani 1 1 d . . .
N4 N 0.7628(4) 0.2878(6) 0.0888(6) 0.061(2) Uani 1 1 d . . .
N5 N 0.5800(3) -0.0793(4) 0.2485(4) 0.0407(15) Uani 1 1 d . . .
C1 C 0.6472(4) -0.0854(6) 0.0131(6) 0.048(2) Uani 1 1 d . . .
H1 H 0.6123 -0.0459 0.0003 0.058 Uiso 1 1 calc R . .
C2 C 0.6661(5) -0.1466(6) -0.0592(7) 0.058(2) Uani 1 1 d . . .
H2 H 0.6450 -0.1490 -0.1219 0.070 Uiso 1 1 calc R . .
C3 C 0.7162(4) -0.2052(7) -0.0405(7) 0.062(3) Uani 1 1 d . . .
H3 H 0.7294 -0.2489 -0.0901 0.074 Uiso 1 1 calc R . .
C4 C 0.7471(4) -0.2002(6) 0.0509(7) 0.057(2) Uani 1 1 d . . .
H4 H 0.7815 -0.2405 0.0648 0.068 Uiso 1 1 calc R . .
C5 C 0.7272(4) -0.1361(6) 0.1210(6) 0.044(2) Uani 1 1 d . . .
C6 C 0.7547(4) -0.1180(6) 0.2189(6) 0.0420(19) Uani 1 1 d . . .
C7 C 0.8068(4) -0.1606(6) 0.2586(7) 0.050(2) Uani 1 1 d . . .
C8 C 0.8045(4) -0.0675(7) 0.3944(6) 0.050(2) Uani 1 1 d . . .
C9 C 0.7510(4) -0.0236(6) 0.3666(7) 0.050(2) Uani 1 1 d . . .
H9 H 0.7320 0.0214 0.4093 0.059 Uiso 1 1 calc R . .
C10 C 0.7252(4) -0.0458(6) 0.2752(6) 0.0418(18) Uani 1 1 d . . .
C11 C 0.6052(4) 0.0989(7) 0.3983(6) 0.055(2) Uani 1 1 d . . .
H11 H 0.5876 0.0374 0.4076 0.066 Uiso 1 1 calc R . .
C12 C 0.5963(5) 0.1668(8) 0.4696(7) 0.068(3) Uani 1 1 d . . .
H12 H 0.5739 0.1527 0.5281 0.081 Uiso 1 1 calc R . .
C13 C 0.6214(5) 0.2585(7) 0.4541(7) 0.064(3) Uani 1 1 d . . .
H13 H 0.6144 0.3087 0.5003 0.076 Uiso 1 1 calc R . .
C14 C 0.6557(4) 0.2738(6) 0.3715(6) 0.053(2) Uani 1 1 d . . .
H14 H 0.6745 0.3343 0.3619 0.064 Uiso 1 1 calc R . .
C15 C 0.6636(4) 0.2030(6) 0.3017(6) 0.0438(19) Uani 1 1 d . . .
C16 C 0.6997(4) 0.2068(6) 0.2118(6) 0.047(2) Uani 1 1 d . . .
C17 C 0.7283(4) 0.2894(6) 0.1689(7) 0.055(2) Uani 1 1 d . . .
C18 C 0.7704(5) 0.2040(7) 0.0466(6) 0.056(2) Uani 1 1 d . . .
C19 C 0.7441(4) 0.1184(6) 0.0753(6) 0.048(2) Uani 1 1 d . . .
H19 H 0.7512 0.0608 0.0396 0.058 Uiso 1 1 calc R . .
C20 C 0.7066(4) 0.1205(6) 0.1595(6) 0.045(2) Uani 1 1 d . . .
C21 C 0.5850(4) -0.1564(6) 0.3058(6) 0.051(2) Uani 1 1 d . . .
H21 H 0.6242 -0.1729 0.3337 0.061 Uiso 1 1 calc R . .
C22 C 0.5340(5) -0.2141(6) 0.3261(6) 0.058(2) Uani 1 1 d . . .
H22 H 0.5387 -0.2693 0.3668 0.069 Uiso 1 1 calc R . .
C23 C 0.4780(5) -0.1909(6) 0.2875(6) 0.053(2) Uani 1 1 d . . .
H23 H 0.4428 -0.2295 0.2998 0.064 Uiso 1 1 calc R . .
C24 C 0.4732(5) -0.1092(6) 0.2294(7) 0.060(2) Uani 1 1 d . . .
H24 H 0.4342 -0.0901 0.2027 0.072 Uiso 1 1 calc R . .
C25 C 0.5247(4) -0.0559(6) 0.2106(6) 0.047(2) Uani 1 1 d . . .
C26 C 0.5215(4) 0.0337(5) 0.1456(6) 0.045(2) Uani 1 1 d . . .
O3 O 0.8344(3) -0.2303(5) 0.2078(5) 0.0682(18) Uani 1 1 d DU . .
C27 C 0.8901(4) -0.2703(8) 0.2527(9) 0.097(4) Uani 1 1 d DU . .
H27A H 0.9140 -0.2189 0.2864 0.117 Uiso 1 1 calc R . .
H27B H 0.9160 -0.2981 0.1999 0.117 Uiso 1 1 calc R . .
C28 C 0.8747(8) -0.3440(10) 0.3248(11) 0.126(5) Uani 1 1 d DU . .
H28A H 0.9025 -0.3259 0.3812 0.151 Uiso 1 1 calc R . .
H28B H 0.8335 -0.3219 0.3455 0.151 Uiso 1 1 calc R . .
O4 O 0.8690(7) -0.4461(9) 0.3424(12) 0.199(6) Uani 1 1 d DU . .
C29 C 0.8887(10) -0.4933(12) 0.4341(13) 0.148(7) Uani 1 1 d DU . .
H29A H 0.8525 -0.5111 0.4726 0.222 Uiso 1 1 calc R . .
H29B H 0.9148 -0.4497 0.4736 0.222 Uiso 1 1 calc R . .
H29C H 0.9123 -0.5509 0.4179 0.222 Uiso 1 1 calc R . .
O5 O 0.8325(3) -0.0384(5) 0.4830(5) 0.0675(18) Uani 1 1 d DU . .
C30 C 0.8940(4) -0.0734(8) 0.5070(8) 0.086(3) Uani 1 1 d DU . .
H30A H 0.9206 -0.0646 0.4485 0.103 Uiso 1 1 calc R . .
H30B H 0.8918 -0.1427 0.5215 0.103 Uiso 1 1 calc R . .
C31 C 0.9211(8) -0.0242(8) 0.5924(10) 0.129(6) Uani 1 1 d DU . .
H31A H 0.8927 -0.0249 0.6494 0.155 Uiso 1 1 calc R . .
H31B H 0.9604 -0.0549 0.6133 0.155 Uiso 1 1 calc R . .
O6 O 0.9318(5) 0.0728(7) 0.5591(8) 0.130(3) Uani 1 1 d DU . .
O7 O 0.8062(3) 0.2005(5) -0.0355(5) 0.0719(19) Uani 1 1 d DU . .
C32 C 0.9409(9) 0.1502(11) 0.6303(12) 0.175(8) Uani 1 1 d DU . .
H32A H 0.9523 0.1236 0.6958 0.263 Uiso 1 1 calc R . .
H32B H 0.9026 0.1869 0.6357 0.263 Uiso 1 1 calc R . .
H32C H 0.9739 0.1922 0.6074 0.263 Uiso 1 1 calc R . .
C33 C 0.8305(5) 0.2889(6) -0.0756(9) 0.090(4) Uani 1 1 d DU . .
H33A H 0.8513 0.3264 -0.0222 0.108 Uiso 1 1 calc R . .
H33B H 0.7968 0.3280 -0.1050 0.108 Uiso 1 1 calc R . .
C34 C 0.8744(8) 0.2623(12) -0.1520(13) 0.176(8) Uani 1 1 d DU . .
H34A H 0.9035 0.2145 -0.1237 0.212 Uiso 1 1 calc R . .
H34B H 0.8517 0.2317 -0.2083 0.212 Uiso 1 1 calc R . .
O8 O 0.9092(7) 0.3425(11) -0.1898(11) 0.196(6) Uani 1 1 d DU . .
C35 C 0.9030(10) 0.4098(15) -0.2723(14) 0.203(9) Uani 1 1 d DU . .
H35A H 0.9277 0.4670 -0.2576 0.305 Uiso 1 1 calc R . .
H35B H 0.8596 0.4279 -0.2810 0.305 Uiso 1 1 calc R . .
H35C H 0.9176 0.3799 -0.3337 0.305 Uiso 1 1 calc R . .
O9 O 0.7171(3) 0.3744(4) 0.2136(5) 0.0668(17) Uani 1 1 d DU . .
C36 C 0.7438(5) 0.4570(5) 0.1651(8) 0.076(3) Uani 1 1 d DU B .
H36A H 0.7885 0.4602 0.1808 0.092 Uiso 1 1 calc R . .
H36B H 0.7383 0.4514 0.0918 0.092 Uiso 1 1 calc R . .
C37 C 0.7136(4) 0.5427(8) 0.2002(10) 0.096(4) Uani 1 1 d DU . .
H37A H 0.7270 0.5516 0.2707 0.115 Uiso 0.50 1 calc PR A 1
H37B H 0.7311 0.5967 0.1622 0.115 Uiso 0.50 1 calc PR A 1
H37C H 0.7386 0.6006 0.1879 0.115 Uiso 0.50 1 d PR A 2
H37D H 0.7040 0.5376 0.2720 0.115 Uiso 0.50 1 d PR A 2
O10 O 0.6473(4) 0.5543(10) 0.1970(8) 0.058(3) Uani 0.50 1 d PDU B 1
O10' O 0.6589(5) 0.5472(10) 0.1364(10) 0.084(4) Uani 0.50 1 d PDU B 2
C38 C 0.6067(5) 0.6121(9) 0.1335(9) 0.104(4) Uani 1 1 d DU . .
H38A H 0.5638 0.6018 0.1525 0.157 Uiso 0.50 1 calc PR B 1
H38B H 0.6119 0.5935 0.0636 0.157 Uiso 0.50 1 calc PR B 1
H38C H 0.6173 0.6798 0.1417 0.157 Uiso 0.50 1 calc PR B 1
H38D H 0.5781 0.5931 0.0797 0.157 Uiso 0.50 1 d PR B 2
H38E H 0.6213 0.6773 0.1215 0.157 Uiso 0.50 1 d PR B 2
H38F H 0.5855 0.6097 0.1975 0.157 Uiso 0.50 1 d PR B 2

loop_
_atom_site_aniso_label
_atom_site_aniso_U_11
_atom_site_aniso_U_22
_atom_site_aniso_U_33
_atom_site_aniso_U_23
_atom_site_aniso_U_13
_atom_site_aniso_U_12
Ir1 0.0543(2) 0.03085(19) 0.0305(2) 0.00130(12) 0.00197(14) 0.00267(13)
O1 0.063(4) 0.031(3) 0.043(3) 0.004(2) -0.009(3) 0.004(3)
O2 0.061(4) 0.044(4) 0.063(4) -0.005(3) -0.009(3) 0.009(3)
N1 0.058(4) 0.033(3) 0.030(3) -0.002(3) 0.000(3) 0.001(3)
N2 0.060(5) 0.053(5) 0.056(5) -0.006(4) -0.005(4) 0.006(4)
N3 0.059(4) 0.034(4) 0.032(4) -0.003(3) 0.003(3) 0.003(3)
N4 0.076(5) 0.056(5) 0.050(5) 0.014(4) 0.001(4) -0.002(4)
N5 0.059(4) 0.030(3) 0.033(4) 0.001(3) 0.002(3) 0.004(3)
C1 0.063(5) 0.043(5) 0.039(5) -0.009(4) -0.001(4) 0.000(4)
C2 0.076(7) 0.052(6) 0.047(5) -0.014(4) 0.000(5) -0.010(5)
C3 0.070(6) 0.055(6) 0.060(6) -0.021(5) 0.007(5) 0.003(5)
C4 0.065(6) 0.041(5) 0.065(6) -0.014(4) 0.010(5) -0.001(4)
C5 0.058(5) 0.039(5) 0.036(5) -0.002(4) 0.004(4) -0.002(4)
C6 0.049(5) 0.035(4) 0.042(5) 0.005(4) 0.000(4) -0.004(3)
C7 0.051(5) 0.049(5) 0.049(5) -0.002(4) 0.007(4) 0.005(4)
C8 0.060(5) 0.058(6) 0.033(4) 0.001(4) -0.006(4) 0.004(4)
C9 0.063(6) 0.042(5) 0.044(5) 0.006(4) 0.006(4) 0.002(4)
C10 0.062(5) 0.035(4) 0.028(4) 0.009(3) 0.002(4) 0.001(4)
C11 0.068(6) 0.054(6) 0.043(5) -0.012(4) 0.008(4) -0.005(4)
C12 0.074(7) 0.081(8) 0.049(6) -0.019(5) 0.015(5) 0.003(5)
C13 0.082(7) 0.057(6) 0.052(6) -0.022(5) -0.001(5) 0.008(5)
C14 0.071(6) 0.042(5) 0.048(5) -0.004(4) -0.007(5) 0.001(4)
C15 0.049(5) 0.039(5) 0.043(5) -0.003(4) -0.006(4) 0.005(4)
C16 0.057(5) 0.039(5) 0.045(5) 0.003(4) -0.002(4) 0.001(4)
C17 0.062(6) 0.033(5) 0.068(6) -0.003(4) -0.012(5) 0.004(4)
C18 0.068(6) 0.064(6) 0.036(5) 0.009(4) 0.000(4) 0.004(5)
C19 0.060(5) 0.047(5) 0.037(5) 0.002(4) 0.000(4) -0.001(4)
C20 0.062(5) 0.038(5) 0.034(4) 0.008(4) -0.011(4) -0.002(4)
C21 0.064(6) 0.038(5) 0.051(5) 0.005(4) 0.009(4) 0.002(4)
C22 0.096(8) 0.032(5) 0.045(5) 0.001(4) 0.009(5) -0.003(5)
C23 0.071(6) 0.038(5) 0.051(5) -0.008(4) -0.001(5) -0.009(4)
C24 0.082(7) 0.041(5) 0.056(6) -0.011(4) 0.001(5) -0.006(5)
C25 0.068(6) 0.032(4) 0.041(5) -0.010(4) 0.003(4) 0.002(4)
C26 0.066(6) 0.028(4) 0.041(5) -0.004(3) -0.005(4) 0.010(4)
O3 0.069(3) 0.067(3) 0.068(3) -0.009(2) -0.004(2) 0.011(2)
C27 0.098(5) 0.097(5) 0.097(5) -0.003(3) 0.001(3) 0.006(3)
C28 0.126(6) 0.126(6) 0.126(6) 0.001(3) 0.005(3) 0.001(3)
O4 0.199(6) 0.199(6) 0.199(6) 0.000(3) 0.004(3) 0.000(3)
C29 0.148(8) 0.148(8) 0.148(8) 0.000(3) 0.003(3) 0.000(3)
O5 0.068(3) 0.071(3) 0.064(3) -0.004(2) -0.003(2) 0.006(2)
C30 0.086(4) 0.086(4) 0.085(4) -0.001(3) -0.005(3) 0.003(3)
C31 0.131(6) 0.128(6) 0.129(6) 0.000(3) 0.002(3) -0.004(3)
O6 0.129(4) 0.130(4) 0.130(4) 0.000(3) 0.004(3) 0.000(3)
O7 0.075(3) 0.073(3) 0.068(3) 0.007(2) 0.010(2) -0.002(2)
C32 0.175(8) 0.175(8) 0.175(8) 0.000(3) 0.003(3) 0.000(3)
C33 0.090(4) 0.090(4) 0.090(4) 0.003(3) 0.007(3) -0.003(3)
C34 0.178(8) 0.175(8) 0.176(8) 0.002(3) 0.007(3) -0.003(3)
O8 0.197(6) 0.197(6) 0.196(6) 0.000(3) 0.008(3) -0.001(3)
C35 0.203(10) 0.203(10) 0.203(10) 0.000(3) 0.004(3) 0.000(3)
O9 0.072(3) 0.056(3) 0.072(3) 0.002(2) 0.004(2) -0.001(2)
C36 0.078(4) 0.072(4) 0.080(4) 0.000(3) 0.004(3) -0.002(3)
C37 0.097(4) 0.093(4) 0.098(4) 0.002(3) 0.002(3) -0.002(3)
O10 0.060(4) 0.058(4) 0.058(4) 0.001(3) 0.004(3) 0.001(3)
O10' 0.084(5) 0.086(5) 0.083(5) -0.003(3) 0.004(3) -0.003(3)
C38 0.102(5) 0.105(5) 0.106(5) -0.001(3) 0.007(3) 0.000(3)

loop_
_atom_type_symbol
_atom_type_description
_atom_type_scat_dispersion_real
_atom_type_scat_dispersion_imag
_atom_type_scat_source
C C 0.0033 0.0016 'International Tables Vol C Tables 4.2.6.8 and 6.1.1.4'
H H 0.0000 0.0000 'International Tables Vol C Tables 4.2.6.8 and 6.1.1.4'
N N 0.0061 0.0033 'International Tables Vol C Tables 4.2.6.8 and 6.1.1.4'
O O 0.0106 0.0060 'International Tables Vol C Tables 4.2.6.8 and 6.1.1.4'
Ir Ir -1.4442 7.9887 'International Tables Vol C Tables 4.2.6.8 and 6.1.1.4'

loop_
_geom_angle_atom_site_label_1
_geom_angle_atom_site_label_2
_geom_angle_atom_site_label_3
_geom_angle
C10 Ir1 C20 90.2(3)
C10 Ir1 N3 96.7(3)
C20 Ir1 N3 80.4(3)
C10 Ir1 N1 80.3(3)
C20 Ir1 N1 95.3(3)
N3 Ir1 N1 174.8(3)
C10 Ir1 N5 101.5(3)
C20 Ir1 N5 168.2(3)
N3 Ir1 N5 96.8(2)
N1 Ir1 N5 88.0(2)
C10 Ir1 O1 176.4(3)
C20 Ir1 O1 91.4(3)
N3 Ir1 O1 86.7(2)
N1 Ir1 O1 96.4(2)
N5 Ir1 O1 76.9(2)
C26 O1 Ir1 117.3(5)
C1 N1 C5 120.1(7)
C1 N1 Ir1 123.5(6)
C5 N1 Ir1 116.3(5)
C8 N2 C7 116.2(8)
C11 N3 C15 119.0(7)
C11 N3 Ir1 124.4(6)
C15 N3 Ir1 116.5(5)
C18 N4 C17 116.2(8)
C21 N5 C25 118.8(7)
C21 N5 Ir1 126.6(6)
C25 N5 Ir1 114.6(5)
N1 C1 C2 121.9(9)
C1 C2 C3 119.3(9)
C2 C3 C4 119.8(9)
C5 C4 C3 119.0(9)
C4 C5 N1 119.9(8)
C4 C5 C6 127.0(8)
N1 C5 C6 113.0(7)
C7 C6 C10 118.5(8)
C7 C6 C5 126.5(8)
C10 C6 C5 115.0(7)
O3 C7 N2 117.4(8)
O3 C7 C6 119.3(8)
N2 C7 C6 123.2(8)
N2 C8 C9 126.5(8)
N2 C8 O5 116.0(8)
C9 C8 O5 117.5(8)
C8 C9 C10 118.4(8)
C9 C10 C6 117.0(8)
C9 C10 Ir1 127.5(6)
C6 C10 Ir1 115.4(6)
N3 C11 C12 123.1(9)
C11 C12 C13 118.1(9)
C14 C13 C12 118.7(8)
C13 C14 C15 121.1(9)
N3 C15 C14 119.9(7)
N3 C15 C16 112.1(7)
C14 C15 C16 127.9(8)
C20 C16 C17 116.2(7)
C20 C16 C15 116.5(7)
C17 C16 C15 127.3(8)
N4 C17 O9 118.8(8)
N4 C17 C16 124.6(8)
O9 C17 C16 116.6(8)
N4 C18 O7 117.2(8)
N4 C18 C19 126.8(9)
O7 C18 C19 115.9(9)
C18 C19 C20 116.9(8)
C19 C20 C16 119.1(8)
C19 C20 Ir1 127.0(6)
C16 C20 Ir1 113.6(6)
N5 C21 C22 121.6(9)
C23 C22 C21 119.7(8)
C22 C23 C24 118.1(9)
C25 C24 C23 120.0(10)
N5 C25 C24 121.8(8)
N5 C25 C26 116.6(7)
C24 C25 C26 121.6(8)
O2 C26 O1 126.5(8)
O2 C26 C25 119.0(8)
O1 C26 C25 114.5(7)
C7 O3 C27 116.5(8)
O3 C27 C28 110.5(10)
O4 C28 C27 145.6(15)
C29 O4 C28 123.9(15)
C8 O5 C30 118.6(7)
O5 C30 C31 111.9(11)
O6 C31 C30 105.5(11)
C31 O6 C32 121.1(12)
C18 O7 C33 119.1(8)
O7 C33 C34 106.7(9)
O8 C34 C33 113.5(12)
C34 O8 C35 136.4(18)
C17 O9 C36 115.2(7)
C37 C36 O9 109.2(8)
O10 C37 C36 122.5(10)
O10 C37 O10' 34.5(6)
C36 C37 O10' 102.4(9)
C37 O10 C38 132.0(9)
C38 O10' C37 132.2(9)
O10' C38 O10 34.4(6)

loop_
_geom_bond_atom_site_label_1
_geom_bond_atom_site_label_2
_geom_bond_distance
Ir1 C10 1.988(8)
Ir1 C20 1.991(8)
Ir1 N3 2.025(6)
Ir1 N1 2.034(6)
Ir1 N5 2.138(6)
Ir1 O1 2.142(5)
O1 C26 1.291(10)
O2 C26 1.206(10)
N1 C1 1.324(10)
N1 C5 1.385(10)
N2 C8 1.298(11)
N2 C7 1.337(11)
N3 C11 1.340(10)
N3 C15 1.371(10)
N4 C18 1.312(12)
N4 C17 1.320(11)
N5 C21 1.327(10)
N5 C25 1.335(10)
C1 C2 1.360(11)
C2 C3 1.380(13)
C3 C4 1.387(13)
C4 C5 1.373(12)
C5 C6 1.452(11)
C6 C7 1.377(11)
C6 C10 1.419(11)
C7 O3 1.337(10)
C8 C9 1.358(12)
C8 O5 1.384(10)
C9 C10 1.372(12)
C11 C12 1.363(12)
C12 C13 1.410(14)
C13 C14 1.361(12)
C14 C15 1.374(11)
C15 C16 1.448(11)
C16 C20 1.405(11)
C16 C17 1.436(12)
C17 O9 1.355(10)
C18 O7 1.359(10)
C18 C19 1.384(12)
C19 C20 1.404(11)
C21 C22 1.400(12)
C22 C23 1.351(13)
C23 C24 1.384(12)
C24 C25 1.369(12)
C25 C26 1.527(12)
O3 C27 1.450(5)
C27 C28 1.456(5)
C28 O4 1.453(5)
O4 C29 1.452(5)
O5 C30 1.450(3)
C30 C31 1.451(5)
C31 O6 1.448(4)
O6 C32 1.453(5)
O7 C33 1.449(3)
C33 C34 1.457(5)
C34 O8 1.449(4)
O8 C35 1.455(5)
O9 C36 1.449(3)
C36 C37 1.447(4)
C37 O10 1.447(4)
C37 O10' 1.452(5)
O10 C38 1.457(5)
O10' C38 1.450(4)
